data_4034906
loop_
_publ_author_name
'Zissimou, Georgia A.'
'Kourtellaris, Andreas'
'Koutentis, Panayiotis A.'

_publ_section_title
;
 Synthesis and Characterization of Isodiphenylfluorindone and
 Isodiphenylfluorindinone.
;
_journal_issue 8
_journal_name_full 'The Journal of organic chemistry'
_journal_page_first 4754
_journal_page_last 4761
_journal_paper_doi 10.1021/acs.joc.8b00554
_journal_volume 83
_journal_year 2018
_chemical_formula_moiety 'C36 H20 F12 N4 O3'
_chemical_formula_sum 'C36 H20 F12 N4 O3'
_chemical_formula_weight 784.56
_space_group_crystal_system triclinic
_space_group_IT_number 2
_space_group_name_Hall '-P 1'
_space_group_name_H-M_alt 'P -1'
_atom_sites_solution_hydrogens geom
_audit_creation_method SHELXL-2016/4
_cell_angle_alpha 116.82(5)
_cell_angle_beta 91.45(3)
_cell_angle_gamma 106.44(3)
_cell_formula_units_Z 2
_cell_length_a 9.637(3)
_cell_length_b 13.663(6)
_cell_length_c 14.998(7)
_cell_measurement_reflns_used 535
_cell_measurement_temperature 100(2)
_cell_measurement_theta_max 73.4440
_cell_measurement_theta_min 535
_cell_volume 1663.1(15)
_computing_structure_refinement 'SHELXL-2016/4 (Sheldrick, 2016)'
_diffrn_ambient_temperature 100(2)
_diffrn_detector_area_resol_mean 10.4223
_diffrn_measured_fraction_theta_full 0.546
_diffrn_measured_fraction_theta_max 0.502
_diffrn_measurement_device_type 'SuperNova, Dual, Cu at zero, Atlas'
_diffrn_radiation_type CuK\a
_diffrn_radiation_wavelength 1.54184
_diffrn_reflns_av_R_equivalents 0.1270
_diffrn_reflns_av_unetI/netI 0.1212
_diffrn_reflns_Laue_measured_fraction_full 0.546
_diffrn_reflns_Laue_measured_fraction_max 0.502
_diffrn_reflns_limit_h_max 10
_diffrn_reflns_limit_h_min -9
_diffrn_reflns_limit_k_max 16
_diffrn_reflns_limit_k_min -10
_diffrn_reflns_limit_l_max 11
_diffrn_reflns_limit_l_min -18
_diffrn_reflns_number 3962
_diffrn_reflns_point_group_measured_fraction_full 0.546
_diffrn_reflns_point_group_measured_fraction_max 0.502
_diffrn_reflns_theta_full 67.684
_diffrn_reflns_theta_max 76.491
_diffrn_reflns_theta_min 4.863
_diffrn_source 'micro-focus sealed X-ray tube'
_exptl_absorpt_coefficient_mu 1.302
_exptl_absorpt_correction_T_max 1.00000
_exptl_absorpt_correction_T_min 0.13000
_exptl_absorpt_correction_type multi-scan
_exptl_absorpt_process_details
;
CrysAlisPro 1.171.38.43 (Rigaku Oxford Diffraction, 2015)
Empirical absorption correction using spherical harmonics,
 implemented in SCALE3 ABSPACK scaling algorithm.
;
_exptl_crystal_colour purple
_exptl_crystal_density_diffrn 1.567
_exptl_crystal_description neddle
_exptl_crystal_F_000 792
_exptl_crystal_size_max 0.17
_exptl_crystal_size_mid 0.03
_exptl_crystal_size_min 0.02
_refine_diff_density_max 0.478
_refine_diff_density_min -0.445
_refine_diff_density_rms 0.115
_refine_ls_extinction_method none
_refine_ls_goodness_of_fit_ref 1.273
_refine_ls_hydrogen_treatment constr
_refine_ls_matrix_type full
_refine_ls_number_parameters 496
_refine_ls_number_reflns 3504
_refine_ls_number_restraints 0
_refine_ls_restrained_S_all 1.273
_refine_ls_R_factor_all 0.2394
_refine_ls_R_factor_gt 0.1736
_refine_ls_shift/su_max 0.000
_refine_ls_shift/su_mean 0.000
_refine_ls_structure_factor_coef Fsqd
_refine_ls_weighting_details 'w=1/[\s^2^(Fo^2^)+(0.2000P)^2^] where P=(Fo^2^+2Fc^2^)/3'
_refine_ls_weighting_scheme calc
_refine_ls_wR_factor_gt 0.4053
_refine_ls_wR_factor_ref 0.4953
_reflns_Friedel_coverage 0.000
_reflns_number_gt 1397
_reflns_number_total 3504
_reflns_threshold_expression 'I > 2\s(I)'
_cod_data_source_file jo8b00554_si_002.cif
_cod_data_source_block shelx
_cod_original_cell_volume 1663.1(13)
_cod_database_code 4034906
_shelx_shelxl_version_number 2016/4
_shelx_space_group_comment
;
The symmetry employed for this shelxl refinement is uniquely defined
by the following loop, which should always be used as a source of
symmetry information in preference to the above space-group names.
They are only intended as comments.
;
_oxdiff_exptl_absorpt_empirical_full_min 0.315
_oxdiff_exptl_absorpt_empirical_full_max 4.707
_oxdiff_exptl_absorpt_empirical_details
;
Empirical correction (ABSPACK) includes:
- Absorption correction using spherical harmonics
- Frame scaling
;

loop_
_space_group_symop_operation_xyz
'x, y, z'
'-x, -y, -z'

loop_
_atom_site_label
_atom_site_type_symbol
_atom_site_fract_x
_atom_site_fract_y
_atom_site_fract_z
_atom_site_U_iso_or_equiv
_atom_site_adp_type
_atom_site_occupancy
_atom_site_site_symmetry_order
_atom_site_calc_flag
_atom_site_refinement_flags_posn
_atom_site_refinement_flags_adp
C1 C 1.0315(14) 0.1355(14) 0.4685(16) 0.081(5) Uani 1 1 d . .
H1 H 1.038853 0.137796 0.531413 0.097 Uiso 1 1 calc R U
C2 C 1.0806(15) 0.0566(16) 0.3866(16) 0.084(5) Uani 1 1 d . .
H2 H 1.116342 0.004046 0.394620 0.101 Uiso 1 1 calc R U
C3 C 1.0755(16) 0.0579(16) 0.2966(17) 0.088(5) Uani 1 1 d . .
H3 H 1.111098 0.007501 0.244436 0.105 Uiso 1 1 calc R U
C4 C 1.0193(15) 0.1313(15) 0.2804(14) 0.078(4) Uani 1 1 d . .
H4 H 1.012598 0.128885 0.217450 0.094 Uiso 1 1 calc R U
C5 C 0.9722(13) 0.2104(14) 0.3617(16) 0.085(5) Uani 1 1 d . .
C6 C 0.9738(14) 0.2072(15) 0.4529(15) 0.077(4) Uani 1 1 d . .
C7 C 0.8631(13) 0.3609(13) 0.5196(13) 0.067(4) Uani 1 1 d . .
C8 C 0.8603(14) 0.3624(14) 0.4254(15) 0.078(5) Uani 1 1 d . .
C9 C 0.7999(14) 0.4371(15) 0.4129(15) 0.082(5) Uani 1 1 d . .
H9 H 0.796476 0.436251 0.350532 0.098 Uiso 1 1 calc R U
C10 C 0.7440(13) 0.5133(14) 0.4882(13) 0.071(4) Uani 1 1 d . .
C11 C 0.7477(12) 0.5089(12) 0.5792(12) 0.065(3) Uani 1 1 d . .
C12 C 0.8064(15) 0.4393(15) 0.5997(13) 0.076(4) Uani 1 1 d . .
H12 H 0.809563 0.442379 0.662969 0.091 Uiso 1 1 calc R U
C14 C 0.6354(15) 0.6559(14) 0.5472(14) 0.074(4) Uani 1 1 d . .
C15 C 0.6298(13) 0.6568(14) 0.6376(16) 0.079(5) Uani 1 1 d . .
C16 C 0.5649(14) 0.7285(14) 0.7144(15) 0.082(5) Uani 1 1 d . .
H16 H 0.557019 0.724820 0.774541 0.098 Uiso 1 1 calc R U
C17 C 0.5131(15) 0.8055(17) 0.695(2) 0.098(7) Uani 1 1 d . .
C18 C 0.5189(14) 0.8042(17) 0.6016(19) 0.094(6) Uani 1 1 d . .
H18 H 0.481098 0.853395 0.589287 0.112 Uiso 1 1 calc R U
C19 C 0.5799(14) 0.7314(16) 0.5252(16) 0.085(5) Uani 1 1 d . .
H19 H 0.584055 0.732148 0.463650 0.102 Uiso 1 1 calc R U
C20 C 0.9307(15) 0.2895(15) 0.6291(15) 0.079(4) Uani 1 1 d . .
C21 C 0.8106(14) 0.2343(15) 0.6547(15) 0.081(4) Uani 1 1 d . .
H21 H 0.722435 0.196431 0.608752 0.097 Uiso 1 1 calc R U
C22 C 0.8130(16) 0.2316(17) 0.7462(17) 0.088(5) Uani 1 1 d . .
H22 H 0.731449 0.187658 0.759370 0.106 Uiso 1 1 calc R U
C23 C 0.9451(15) 0.2988(17) 0.8189(18) 0.090(5) Uani 1 1 d . .
H23 H 0.950123 0.304231 0.883094 0.108 Uiso 1 1 calc R U
C24 C 1.0651(16) 0.3554(16) 0.7928(17) 0.086(5) Uani 1 1 d . .
H24 H 1.153011 0.395024 0.839214 0.103 Uiso 1 1 calc R U
C25 C 1.0623(15) 0.3566(15) 0.7023(17) 0.081(5) Uani 1 1 d . .
H25 H 1.144167 0.400081 0.688971 0.097 Uiso 1 1 calc R U
C26 C 0.6727(13) 0.5724(13) 0.7473(12) 0.062(3) Uani 1 1 d . .
C27 C 0.5484(15) 0.4999(16) 0.7526(16) 0.086(5) Uani 1 1 d . .
H27 H 0.469892 0.458831 0.698419 0.103 Uiso 1 1 calc R U
C28 C 0.5380(17) 0.4868(16) 0.8377(16) 0.080(4) Uani 1 1 d . .
H28 H 0.452586 0.437242 0.841790 0.096 Uiso 1 1 calc R U
C29 C 0.6555(15) 0.5479(19) 0.9173(16) 0.088(6) Uani 1 1 d . .
H29 H 0.650223 0.536845 0.974154 0.105 Uiso 1 1 calc R U
C30 C 0.7808(17) 0.6250(18) 0.9139(18) 0.097(6) Uani 1 1 d . .
H30 H 0.858471 0.667443 0.968677 0.116 Uiso 1 1 calc R U
C31 C 0.7888(18) 0.6377(17) 0.8311(14) 0.078(4) Uani 1 1 d . .
H31 H 0.872183 0.690460 0.828558 0.093 Uiso 1 1 calc R U
C32 C 0.2989(15) 0.8189(18) 0.9363(17) 0.089(5) Uani 1 1 d . .
C33 C 0.2515(17) 0.6905(19) 0.9220(19) 0.095(7) Uani 1 1 d . .
C34 C 0.2285(19) 0.901(2) 1.0200(18) 0.094(6) Uani 1 1 d . .
C35 C 0.3462(18) 1.0739(16) 0.7379(18) 0.087(5) Uani 1 1 d . .
C36 C 0.3311(15) 1.1567(18) 0.8400(18) 0.094(6) Uani 1 1 d . .
C37 C 0.3501(19) 1.121(2) 0.6658(18) 0.090(5) Uani 1 1 d . .
N1 N 0.9139(13) 0.2866(13) 0.3475(14) 0.088(5) Uani 1 1 d . .
H1A H 0.911216 0.286504 0.290117 0.106 Uiso 1 1 calc R U
N2 N 0.9226(11) 0.2888(11) 0.5336(11) 0.069(3) Uani 1 1 d . .
N3 N 0.6893(12) 0.5838(13) 0.4689(12) 0.077(4) Uani 1 1 d . .
N4 N 0.6839(10) 0.5807(11) 0.6532(10) 0.069(3) Uani 1 1 d . .
O1 O 0.4537(10) 0.8783(10) 0.7642(11) 0.084(3) Uani 1 1 d . .
O2 O 0.2567(11) 0.8115(12) 0.8462(9) 0.087(3) Uani 1 1 d . .
O3 O 0.4841(10) 1.0600(13) 0.7484(14) 0.111(5) Uani 1 1 d . .
F1 F 0.3215(11) 0.6348(11) 0.8580(11) 0.112(4) Uani 1 1 d . .
F2 F 0.1124(9) 0.6430(11) 0.8958(10) 0.104(4) Uani 1 1 d . .
F3 F 0.2897(11) 0.6969(12) 1.0135(10) 0.104(3) Uani 1 1 d . .
F4 F 0.2842(12) 1.0081(11) 1.0311(11) 0.110(4) Uani 1 1 d . .
F5 F 0.0843(9) 0.8628(11) 0.9884(10) 0.103(4) Uani 1 1 d . .
F6 F 0.2542(12) 0.9048(11) 1.1064(9) 0.104(3) Uani 1 1 d . .
F7 F 0.3471(11) 1.1282(11) 0.9126(9) 0.098(3) Uani 1 1 d . .
F8 F 0.2022(10) 1.1784(12) 0.8445(11) 0.114(4) Uani 1 1 d . .
F9 F 0.4339(12) 1.2684(11) 0.8821(10) 0.103(3) Uani 1 1 d . .
F10 F 0.3394(13) 1.0322(14) 0.5706(13) 0.122(4) Uani 1 1 d . .
F11 F 0.4670(10) 1.2069(11) 0.6804(10) 0.097(3) Uani 1 1 d . .
F12 F 0.2330(10) 1.1536(12) 0.6581(11) 0.112(4) Uani 1 1 d . .

loop_
_atom_site_aniso_label
_atom_site_aniso_U_11
_atom_site_aniso_U_22
_atom_site_aniso_U_33
_atom_site_aniso_U_23
_atom_site_aniso_U_13
_atom_site_aniso_U_12
C1 0.066(7) 0.079(10) 0.117(16) 0.057(12) 0.025(8) 0.033(7)
C2 0.066(7) 0.100(12) 0.102(16) 0.056(12) 0.015(8) 0.038(7)
C3 0.071(8) 0.094(11) 0.102(16) 0.048(12) 0.001(8) 0.032(7)
C4 0.075(8) 0.106(13) 0.073(12) 0.051(11) 0.013(7) 0.042(8)
C5 0.054(6) 0.073(9) 0.127(18) 0.052(12) -0.006(8) 0.012(6)
C6 0.054(6) 0.102(12) 0.094(14) 0.058(12) 0.009(7) 0.032(7)
C7 0.057(6) 0.072(9) 0.079(11) 0.040(9) 0.009(6) 0.023(6)
C8 0.062(7) 0.070(9) 0.116(15) 0.058(11) 0.017(7) 0.017(6)
C9 0.072(8) 0.083(11) 0.099(15) 0.056(12) 0.000(8) 0.018(7)
C10 0.059(6) 0.080(10) 0.079(12) 0.040(9) 0.014(6) 0.027(6)
C11 0.056(6) 0.068(8) 0.070(10) 0.031(8) 0.004(6) 0.023(5)
C12 0.082(8) 0.101(12) 0.076(12) 0.058(11) 0.023(7) 0.045(8)
C14 0.078(8) 0.076(10) 0.073(12) 0.041(10) 0.011(7) 0.027(7)
C15 0.052(6) 0.081(10) 0.124(16) 0.067(11) 0.000(7) 0.019(6)
C16 0.063(7) 0.090(11) 0.118(16) 0.066(12) 0.020(8) 0.033(7)
C17 0.063(8) 0.097(12) 0.16(2) 0.088(15) -0.003(10) 0.024(8)
C18 0.057(7) 0.104(13) 0.15(2) 0.086(15) 0.016(9) 0.031(8)
C19 0.059(7) 0.103(12) 0.123(16) 0.084(13) 0.013(7) 0.018(7)
C20 0.067(7) 0.084(11) 0.088(14) 0.037(11) 0.000(8) 0.036(7)
C21 0.052(6) 0.102(11) 0.102(15) 0.057(11) 0.007(7) 0.032(7)
C22 0.065(7) 0.106(13) 0.119(18) 0.063(14) 0.017(9) 0.048(9)
C23 0.066(7) 0.098(13) 0.124(18) 0.060(13) 0.018(9) 0.040(8)
C24 0.068(7) 0.084(11) 0.110(17) 0.048(12) 0.019(8) 0.029(7)
C25 0.068(7) 0.066(9) 0.114(17) 0.045(11) 0.010(8) 0.027(6)
C26 0.053(5) 0.082(9) 0.054(10) 0.026(8) 0.006(6) 0.035(6)
C27 0.064(7) 0.104(12) 0.114(16) 0.064(13) 0.012(8) 0.041(8)
C28 0.085(9) 0.082(11) 0.094(15) 0.055(11) 0.013(8) 0.035(8)
C29 0.066(7) 0.137(16) 0.107(15) 0.088(15) 0.021(8) 0.047(9)
C30 0.072(8) 0.111(14) 0.114(19) 0.059(14) -0.004(9) 0.032(8)
C31 0.082(8) 0.096(12) 0.061(11) 0.035(10) 0.012(7) 0.042(8)
C32 0.064(7) 0.117(14) 0.111(16) 0.074(13) 0.013(8) 0.031(8)
C33 0.073(8) 0.108(15) 0.14(2) 0.080(17) 0.024(11) 0.044(10)
C34 0.087(9) 0.121(17) 0.103(18) 0.069(16) 0.012(10) 0.049(11)
C35 0.078(9) 0.088(11) 0.112(18) 0.052(13) 0.010(9) 0.048(8)
C36 0.062(7) 0.116(15) 0.098(18) 0.046(15) -0.010(8) 0.033(8)
C37 0.077(9) 0.118(15) 0.079(17) 0.036(15) 0.023(9) 0.058(10)
N1 0.068(7) 0.109(11) 0.122(15) 0.073(12) 0.032(7) 0.046(7)
N2 0.059(5) 0.088(8) 0.082(10) 0.051(8) 0.009(6) 0.036(5)
N3 0.069(6) 0.093(9) 0.094(11) 0.063(9) 0.009(6) 0.031(6)
N4 0.050(5) 0.098(9) 0.082(10) 0.062(9) 0.003(5) 0.025(5)
O1 0.072(5) 0.085(7) 0.112(10) 0.058(8) 0.013(5) 0.031(5)
O2 0.090(6) 0.125(10) 0.065(8) 0.048(8) 0.016(6) 0.059(7)
O3 0.056(5) 0.134(11) 0.190(17) 0.106(12) 0.037(7) 0.050(6)
F1 0.093(6) 0.139(11) 0.144(13) 0.078(11) 0.048(8) 0.071(7)
F2 0.065(4) 0.131(10) 0.147(12) 0.080(9) 0.026(6) 0.051(6)
F3 0.113(7) 0.136(10) 0.087(9) 0.065(9) 0.015(6) 0.057(7)
F4 0.114(7) 0.109(9) 0.122(12) 0.063(9) 0.018(7) 0.045(6)
F5 0.074(5) 0.129(10) 0.125(11) 0.065(9) 0.026(6) 0.053(6)
F6 0.122(7) 0.120(9) 0.083(9) 0.054(8) 0.010(6) 0.048(6)
F7 0.104(6) 0.118(9) 0.092(8) 0.064(8) 0.012(5) 0.041(6)
F8 0.081(5) 0.139(11) 0.138(13) 0.070(10) 0.019(6) 0.052(6)
F9 0.114(7) 0.123(9) 0.079(9) 0.049(8) 0.000(6) 0.049(6)
F10 0.115(8) 0.132(12) 0.121(15) 0.064(13) 0.018(7) 0.040(7)
F11 0.078(5) 0.126(9) 0.108(10) 0.068(8) 0.020(5) 0.041(6)
F12 0.085(5) 0.156(11) 0.132(12) 0.090(10) 0.007(6) 0.057(6)

loop_
_atom_type_symbol
_atom_type_description
_atom_type_scat_dispersion_real
_atom_type_scat_dispersion_imag
_atom_type_scat_source
C C 0.0181 0.0091 'International Tables Vol C Tables 4.2.6.8 and 6.1.1.4'
H H 0.0000 0.0000 'International Tables Vol C Tables 4.2.6.8 and 6.1.1.4'
N N 0.0311 0.0180 'International Tables Vol C Tables 4.2.6.8 and 6.1.1.4'
O O 0.0492 0.0322 'International Tables Vol C Tables 4.2.6.8 and 6.1.1.4'
F F 0.0727 0.0534 'International Tables Vol C Tables 4.2.6.8 and 6.1.1.4'

loop_
_geom_angle_atom_site_label_1
_geom_angle_atom_site_label_2
_geom_angle_atom_site_label_3
_geom_angle
C6 C1 C2 118.5(17)
C6 C1 H1 120.8
C2 C1 H1 120.8
C3 C2 C1 120.1(15)
C3 C2 H2 120.0
C1 C2 H2 120.0
C2 C3 C4 121.9(19)
C2 C3 H3 119.1
C4 C3 H3 119.1
C3 C4 C5 118.2(16)
C3 C4 H4 120.9
C5 C4 H4 120.9
C6 C5 C4 119.9(14)
C6 C5 N1 120.4(18)
C4 C5 N1 119.5(17)
C1 C6 C5 121.2(18)
C1 C6 N2 120.6(15)
C5 C6 N2 118.0(13)
N2 C7 C8 119.6(15)
N2 C7 C12 121.4(13)
C8 C7 C12 118.9(12)
C9 C8 N1 122.0(17)
C9 C8 C7 118.6(17)
N1 C8 C7 119.4(13)
C8 C9 C10 123.9(16)
C8 C9 H9 118.1
C10 C9 H9 118.1
N3 C10 C9 119.3(15)
N3 C10 C11 124.8(15)
C9 C10 C11 115.9(13)
C12 C11 C10 124.8(15)
C12 C11 N4 119.1(13)
C10 C11 N4 116.1(11)
C11 C12 C7 117.8(13)
C11 C12 H12 121.1
C7 C12 H12 121.1
C15 C14 N3 124.7(13)
C15 C14 C19 120.9(16)
N3 C14 C19 114.5(14)
C14 C15 N4 117.8(17)
C14 C15 C16 122.6(13)
N4 C15 C16 119.5(15)
C17 C16 C15 117.0(17)
C17 C16 H16 121.5
C15 C16 H16 121.5
O1 C17 C18 118.9(13)
O1 C17 C16 121.0(19)
C18 C17 C16 120(2)
C17 C18 C19 122.6(14)
C17 C18 H18 118.7
C19 C18 H18 118.7
C18 C19 C14 116.7(16)
C18 C19 H19 121.6
C14 C19 H19 121.6
C21 C20 C25 118.9(18)
C21 C20 N2 121.0(14)
C25 C20 N2 119.9(15)
C20 C21 C22 123.2(15)
C20 C21 H21 118.4
C22 C21 H21 118.4
C21 C22 C23 117.3(16)
C21 C22 H22 121.4
C23 C22 H22 121.4
C24 C23 C22 119(2)
C24 C23 H23 120.6
C22 C23 H23 120.6
C25 C24 C23 123.4(18)
C25 C24 H24 118.3
C23 C24 H24 118.3
C24 C25 C20 118.0(16)
C24 C25 H25 121.0
C20 C25 H25 121.0
C27 C26 C31 119.7(15)
C27 C26 N4 119.0(14)
C31 C26 N4 121.3(12)
C26 C27 C28 120.0(17)
C26 C27 H27 120.0
C28 C27 H27 120.0
C27 C28 C29 119.4(15)
C27 C28 H28 120.3
C29 C28 H28 120.3
C28 C29 C30 120.9(16)
C28 C29 H29 119.5
C30 C29 H29 119.5
C31 C30 C29 119.0(19)
C31 C30 H30 120.5
C29 C30 H30 120.5
C30 C31 C26 120.8(16)
C30 C31 H31 119.6
C26 C31 H31 119.6
O2 C32 C34 108.8(12)
O2 C32 C33 107.8(18)
C34 C32 C33 113.8(14)
F1 C33 F2 113(2)
F1 C33 F3 109.4(12)
F2 C33 F3 107.4(14)
F1 C33 C32 108.1(14)
F2 C33 C32 110.1(12)
F3 C33 C32 108.5(18)
F6 C34 F4 109.2(19)
F6 C34 F5 109.1(15)
F4 C34 F5 109.0(13)
F6 C34 C32 112.1(13)
F4 C34 C32 108.6(15)
F5 C34 C32 108.7(19)
O3 C35 C37 106.2(14)
O3 C35 C36 106.7(17)
C37 C35 C36 112.0(15)
F7 C36 F8 105.5(17)
F7 C36 F9 101.8(16)
F8 C36 F9 102.1(14)
F7 C36 C35 115.6(16)
F8 C36 C35 114.8(16)
F9 C36 C35 115.3(17)
F11 C37 F12 106.7(15)
F11 C37 F10 106.7(15)
F12 C37 F10 104.1(16)
F11 C37 C35 117.3(18)
F12 C37 C35 113.3(14)
F10 C37 C35 107.8(16)
C8 N1 C5 120.7(15)
C8 N1 H1A 119.6
C5 N1 H1A 119.6
C7 N2 C20 120.1(14)
C7 N2 C6 121.7(13)
C20 N2 C6 118.3(11)
C10 N3 C14 115.6(13)
C15 N4 C11 121.0(13)
C15 N4 C26 120.4(13)
C11 N4 C26 118.7(10)

loop_
_geom_bond_atom_site_label_1
_geom_bond_atom_site_label_2
_geom_bond_distance
C1 C6 1.353(18)
C1 C2 1.42(3)
C1 H1 0.9300
C2 C3 1.36(2)
C2 H2 0.9300
C3 C4 1.370(18)
C3 H3 0.9300
C4 C5 1.41(3)
C4 H4 0.9300
C5 C6 1.39(2)
C5 N1 1.402(17)
C6 N2 1.44(2)
C7 N2 1.358(15)
C7 C8 1.42(2)
C7 C12 1.45(2)
C8 C9 1.386(18)
C8 N1 1.40(3)
C9 C10 1.39(3)
C9 H9 0.9300
C10 N3 1.348(16)
C10 C11 1.39(2)
C11 C12 1.370(17)
C11 N4 1.40(2)
C12 H12 0.9300
C14 C15 1.35(2)
C14 N3 1.38(2)
C14 C19 1.439(17)
C15 N4 1.388(14)
C15 C16 1.43(3)
C16 C17 1.419(17)
C16 H16 0.9300
C17 O1 1.35(3)
C17 C18 1.39(3)
C18 C19 1.41(3)
C18 H18 0.9300
C19 H19 0.9300
C20 C21 1.36(2)
C20 C25 1.42(2)
C20 N2 1.43(2)
C21 C22 1.39(2)
C21 H21 0.9300
C22 C23 1.42(3)
C22 H22 0.9300
C23 C24 1.37(2)
C23 H23 0.9300
C24 C25 1.36(2)
C24 H24 0.9300
C25 H25 0.9300
C26 C27 1.352(19)
C26 C31 1.41(2)
C26 N4 1.470(17)
C27 C28 1.37(2)
C27 H27 0.9300
C28 C29 1.38(3)
C28 H28 0.9300
C29 C30 1.38(2)
C29 H29 0.9300
C30 C31 1.33(2)
C30 H30 0.9300
C31 H31 0.9300
C32 O2 1.35(2)
C32 C34 1.58(3)
C32 C33 1.59(2)
C33 F1 1.27(3)
C33 F2 1.27(2)
C33 F3 1.37(2)
C34 F6 1.29(2)
C34 F4 1.33(2)
C34 F5 1.326(19)
C35 O3 1.409(16)
C35 C37 1.48(3)
C35 C36 1.48(3)
C36 F7 1.33(2)
C36 F8 1.353(18)
C36 F9 1.40(2)
C37 F11 1.31(2)
C37 F12 1.348(17)
C37 F10 1.37(3)
N1 H1A 0.8600
